data_7228526
loop_
_publ_author_name
'Boer\'e, Ren\'e'
'Hill, Nathan D. D.'

_publ_section_title
;
 High Z&#x2019; structures of 1,2,3,5-dithiadiazolyls and of
 1,2,3,5-diselenadiazolyls containing the first structurally characterized
 monomeric diselenadiazolyls
;
_journal_name_full CrystEngComm
_journal_paper_doi 10.1039/C7CE00863E
_journal_year 2017
_chemical_formula_moiety 'C12 H12 N3 Se2'
_chemical_formula_sum 'C12 H12 N3 Se2'
_chemical_formula_weight 356.17
_chemical_melting_point 473
_chemical_name_systematic
;
 4-(3-cyano-5-tertbutyl-phenyl)-3H-1,2,3,5-diselenadiazol-3-yl
;
_chemical_properties_physical ', Oxygen-sensitive'
_space_group_crystal_system triclinic
_space_group_IT_number 2
_space_group_name_Hall '-P 1'
_space_group_name_H-M_alt 'P -1'
_symmetry_space_group_name_Hall '-P 1'
_symmetry_space_group_name_H-M 'P -1'
_atom_sites_solution_hydrogens geom
_atom_sites_solution_primary intrinsic
_atom_sites_solution_secondary difmap
_audit_creation_date 2016-10-27
_audit_creation_method
;
Olex2 1.2
(compiled 2016.09.09 svn.r3337 for OlexSys, GUI svn.r5227)
;
_audit_update_record
;
2017-06-19 deposited with the CCDC.
2017-06-20 downloaded from the CCDC.
;
_cell_angle_alpha 80.562(4)
_cell_angle_beta 84.783(4)
_cell_angle_gamma 81.218(4)
_cell_formula_units_Z 6
_cell_length_a 9.379(3)
_cell_length_b 10.667(4)
_cell_length_c 20.458(7)
_cell_measurement_reflns_used 7983
_cell_measurement_temperature 173(2)
_cell_measurement_theta_max 27.25
_cell_measurement_theta_min 2.33
_cell_volume 1990.8(12)
_computing_cell_refinement 'SAINT-Plus (Bruker, 2008)'
_computing_data_collection 'APEX2 (Bruker, 2006)'
_computing_data_reduction SAINT-Plus
_computing_molecular_graphics 'Olex2 (Dolomanov et al., 2009)'
_computing_publication_material 'Olex2 (Dolomanov et al., 2009)'
_computing_structure_refinement 'ShelXL (Sheldrick, 2015)'
_computing_structure_solution 'ShelXT (Sheldrick, 2015)'
_diffrn_ambient_pressure 101
_diffrn_ambient_temperature 173(2)
_diffrn_detector_area_resol_mean 66.06
_diffrn_measured_fraction_theta_full 0.995
_diffrn_measured_fraction_theta_max 0.978
_diffrn_measurement_device_type
;
 Bruker ApexII CCD area-detector diffractometer
;
_diffrn_measurement_method '\f and \w scans'
_diffrn_radiation_monochromator graphite
_diffrn_radiation_probe x-ray
_diffrn_radiation_type MoK\a
_diffrn_radiation_wavelength 0.71073
_diffrn_reflns_av_R_equivalents 0.0828
_diffrn_reflns_av_unetI/netI 0.1216
_diffrn_reflns_Laue_measured_fraction_full 0.995
_diffrn_reflns_Laue_measured_fraction_max 0.978
_diffrn_reflns_limit_h_max 12
_diffrn_reflns_limit_h_min -12
_diffrn_reflns_limit_k_max 13
_diffrn_reflns_limit_k_min -13
_diffrn_reflns_limit_l_max 26
_diffrn_reflns_limit_l_min -26
_diffrn_reflns_number 21974
_diffrn_reflns_point_group_measured_fraction_full 0.995
_diffrn_reflns_point_group_measured_fraction_max 0.978
_diffrn_reflns_theta_full 25.250
_diffrn_reflns_theta_max 27.430
_diffrn_reflns_theta_min 1.955
_diffrn_source 'fine-focus sealed tube'
_diffrn_source_type 'Bruker D8'
_exptl_absorpt_coefficient_mu 5.553
_exptl_absorpt_correction_T_max 0.7456
_exptl_absorpt_correction_T_min 0.3586
_exptl_absorpt_correction_type multi-scan
_exptl_absorpt_process_details
;
SADABS-2008/1 (Bruker,2008) was used for absorption correction.
wR2(int) was 0.1437 before and 0.0794 after correction.
The Ratio of minimum to maximum transmission is 0.4810.
The \l/2 correction factor is 0.0015.
;
_exptl_crystal_colour Brown
_exptl_crystal_density_diffrn 1.782
_exptl_crystal_description Plate
_exptl_crystal_F_000 1038
_exptl_crystal_recrystallization_method Sublimation
_exptl_crystal_size_max 0.25
_exptl_crystal_size_mid 0.23
_exptl_crystal_size_min 0.041
_refine_diff_density_max 1.185
_refine_diff_density_min -0.904
_refine_diff_density_rms 0.130
_refine_ls_extinction_method none
_refine_ls_goodness_of_fit_ref 0.918
_refine_ls_hydrogen_treatment constr
_refine_ls_matrix_type full
_refine_ls_number_parameters 454
_refine_ls_number_reflns 8884
_refine_ls_number_restraints 0
_refine_ls_restrained_S_all 0.918
_refine_ls_R_factor_all 0.1016
_refine_ls_R_factor_gt 0.0532
_refine_ls_shift/su_max 0.001
_refine_ls_shift/su_mean 0.000
_refine_ls_structure_factor_coef Fsqd
_refine_ls_weighting_details 'w=1/[\s^2^(Fo^2^)] where P=(Fo^2^+2Fc^2^)/3'
_refine_ls_weighting_scheme calc
_refine_ls_wR_factor_gt 0.1022
_refine_ls_wR_factor_ref 0.1170
_reflns_Friedel_coverage 0.000
_reflns_number_gt 5194
_reflns_number_total 8884
_reflns_threshold_expression 'I > 2\s(I)'
_cod_data_source_file c7ce00863e2.cif
_cod_data_source_block 4a
_cod_original_cell_volume 1990.9(12)
_cod_database_code 7228526
_shelx_space_group_comment
;
The symmetry employed for this shelxl refinement is uniquely defined
by the following loop, which should always be used as a source of
symmetry information in preference to the above space-group names.
They are only intended as comments.
;
_olex2_refinement_description
;
1. Fixed Uiso
 At 1.2 times of:
  All C(H) groups
 At 1.5 times of:
  All C(H,H,H) groups
2. Uiso/Uaniso restraints and constraints
Uanis(C10) = Uanis(C11) = Uanis(C12) = Uanis(C10A) = Uanis(C12A) = Uanis(C11A)
Uanis(C22) = Uanis(C24) = Uanis(C23) = Uanis(C22A) = Uanis(C24A) = Uanis(C23A)
3. Others
 Fixed Sof: C10(0.71) H10A(0.71) H10B(0.71) H10C(0.71) C11(0.71) H11A(0.71)
 H11B(0.71) H11C(0.71) C12(0.71) H12A(0.71) H12B(0.71) H12C(0.71) C10A(0.29)
 H10D(0.29) H10E(0.29) H10F(0.29) C11A(0.29) H11D(0.29) H11E(0.29) H11F(0.29)
 C12A(0.29) H12D(0.29) H12E(0.29) H12F(0.29) C22(0.6) H22A(0.6) H22B(0.6)
 H22C(0.6) C23(0.6) H23A(0.6) H23B(0.6) H23C(0.6) C24(0.6) H24A(0.6) H24B(0.6)
 H24C(0.6) C22A(0.4) H22D(0.4) H22E(0.4) H22F(0.4) C23A(0.4) H23D(0.4)
 H23E(0.4) H23F(0.4) C24A(0.4) H24D(0.4) H24E(0.4) H24F(0.4)
4.a Me refined with riding coordinates:
 C10(H10A,H10B,H10C), C11(H11A,H11B,H11C), C12(H12A,H12B,H12C), C10A(H10D,H10E,
 H10F), C11A(H11D,H11E,H11F), C12A(H12D,H12E,H12F), C22(H22A,H22B,H22C),
 C23(H23A,H23B,H23C), C24(H24A,H24B,H24C), C22A(H22D,H22E,H22F), C23A(H23D,H23E,
 H23F), C24A(H24D,H24E,H24F), C34(H34A,H34B,H34C), C35(H35A,H35B,H35C),
 C36(H36A,H36B,H36C)
4.b Aromatic/amide H refined with riding coordinates:
 C3(H3), C5(H5), C7(H7), C15(H15), C17(H17), C19(H19), C27(H27), C29(H29),
 C31(H31)
;
_shelx_shelxl_version_number 2014/7
_olex2_submission_special_instructions 'No special instructions were received'

loop_
_space_group_symop_operation_xyz
'x, y, z'
'-x, -y, -z'

loop_
_atom_site_label
_atom_site_type_symbol
_atom_site_fract_x
_atom_site_fract_y
_atom_site_fract_z
_atom_site_U_iso_or_equiv
_atom_site_adp_type
_atom_site_occupancy
_atom_site_site_symmetry_order
_atom_site_calc_flag
_atom_site_refinement_flags_posn
_atom_site_refinement_flags_occupancy
_atom_site_disorder_assembly
_atom_site_disorder_group
Se1 Se -0.04483(6) 0.64166(5) 0.58173(3) 0.03091(15) Uani 1 1 d . . . .
Se2 Se 0.09135(6) 0.64902(5) 0.66923(3) 0.03391(16) Uani 1 1 d . . . .
N1 N -0.0438(5) 0.4734(4) 0.6063(2) 0.0288(10) Uani 1 1 d . . . .
N2 N 0.0949(5) 0.4808(4) 0.6972(2) 0.0348(11) Uani 1 1 d . . . .
N11 N -0.0068(7) -0.0909(5) 0.5901(3) 0.0658(18) Uani 1 1 d . . . .
C1 C 0.0239(5) 0.4223(5) 0.6607(3) 0.0271(12) Uani 1 1 d . . . .
C2 C 0.0121(5) 0.2863(5) 0.6857(3) 0.0284(12) Uani 1 1 d . . . .
C3 C 0.0020(6) 0.2450(5) 0.7530(3) 0.0387(14) Uani 1 1 d . . . .
H3 H 0.0081 0.3047 0.7821 0.046 Uiso 1 1 calc R . . .
C4 C -0.0168(6) 0.1192(6) 0.7808(3) 0.0427(15) Uani 1 1 d . . . .
C5 C -0.0190(6) 0.0353(6) 0.7367(3) 0.0451(16) Uani 1 1 d . . . .
H5 H -0.0284 -0.0518 0.7533 0.054 Uiso 1 1 calc R . . .
C6 C -0.0078(6) 0.0744(5) 0.6689(3) 0.0365(14) Uani 1 1 d . . . .
C7 C 0.0070(5) 0.2002(5) 0.6425(3) 0.0346(14) Uani 1 1 d . . . .
H7 H 0.0136 0.2268 0.5958 0.042 Uiso 1 1 calc R . . .
C8 C -0.0073(7) -0.0189(6) 0.6246(3) 0.0437(16) Uani 1 1 d . . . .
C9 C -0.0394(8) 0.0809(7) 0.8552(4) 0.0587(19) Uani 1 1 d . . . .
C10 C -0.1831(13) 0.0303(12) 0.8736(5) 0.086(2) Uani 0.71 1 d . P A 1
H10A H -0.1952 0.0062 0.9219 0.130 Uiso 0.71 1 calc R P A 1
H10B H -0.2622 0.0972 0.8586 0.130 Uiso 0.71 1 calc R P A 1
H10C H -0.1846 -0.0451 0.8521 0.130 Uiso 0.71 1 calc R P A 1
C11 C 0.0833(13) -0.0180(12) 0.8827(5) 0.086(2) Uani 0.71 1 d . P A 1
H11A H 0.0650 -0.0404 0.9308 0.130 Uiso 0.71 1 calc R P A 1
H11B H 0.0895 -0.0951 0.8618 0.130 Uiso 0.71 1 calc R P A 1
H11C H 0.1745 0.0177 0.8733 0.130 Uiso 0.71 1 calc R P A 1
C12 C -0.0471(14) 0.1968(11) 0.8961(5) 0.086(2) Uani 0.71 1 d . P A 1
H12A H -0.0618 0.1653 0.9436 0.130 Uiso 0.71 1 calc R P A 1
H12B H 0.0436 0.2336 0.8876 0.130 Uiso 0.71 1 calc R P A 1
H12C H -0.1278 0.2628 0.8822 0.130 Uiso 0.71 1 calc R P A 1
C10A C -0.181(3) 0.146(3) 0.8728(13) 0.086(2) Uani 0.29 1 d . P A 2
H10D H -0.2532 0.1203 0.8482 0.130 Uiso 0.29 1 calc R P A 2
H10E H -0.2039 0.1242 0.9206 0.130 Uiso 0.29 1 calc R P A 2
H10F H -0.1809 0.2394 0.8616 0.130 Uiso 0.29 1 calc R P A 2
C11A C 0.086(3) 0.101(3) 0.8837(12) 0.086(2) Uani 0.29 1 d . P A 2
H11D H 0.1709 0.0485 0.8658 0.130 Uiso 0.29 1 calc R P A 2
H11E H 0.0985 0.1918 0.8730 0.130 Uiso 0.29 1 calc R P A 2
H11F H 0.0754 0.0766 0.9320 0.130 Uiso 0.29 1 calc R P A 2
C12A C -0.048(4) -0.069(3) 0.8692(12) 0.086(2) Uani 0.29 1 d . P A 2
H12D H -0.1340 -0.0860 0.8500 0.130 Uiso 0.29 1 calc R P A 2
H12E H 0.0387 -0.1151 0.8489 0.130 Uiso 0.29 1 calc R P A 2
H12F H -0.0544 -0.0981 0.9172 0.130 Uiso 0.29 1 calc R P A 2
Se3 Se 0.23200(6) 0.59299(5) 0.48516(3) 0.02985(15) Uani 1 1 d . . . .
Se4 Se 0.37930(6) 0.60249(5) 0.56824(3) 0.03310(16) Uani 1 1 d . . . .
N3 N 0.2454(5) 0.4222(4) 0.5081(2) 0.0303(11) Uani 1 1 d . . . .
N4 N 0.3960(5) 0.4311(4) 0.5941(2) 0.0319(11) Uani 1 1 d . . . .
N12 N 0.2796(6) -0.1275(5) 0.4672(3) 0.0546(15) Uani 1 1 d . . . .
C13 C 0.3254(5) 0.3710(5) 0.5577(3) 0.0260(12) Uani 1 1 d . . . .
C14 C 0.3465(5) 0.2286(5) 0.5732(3) 0.0270(12) Uani 1 1 d . . . .
C15 C 0.3146(6) 0.1563(5) 0.5285(3) 0.0315(13) Uani 1 1 d . . . .
H15 H 0.2807 0.1962 0.4867 0.038 Uiso 1 1 calc R . . .
C16 C 0.3328(6) 0.0227(5) 0.5453(3) 0.0340(14) Uani 1 1 d . . . .
C17 C 0.3842(6) -0.0352(5) 0.6051(3) 0.0396(15) Uani 1 1 d . . . .
H17 H 0.3978 -0.1262 0.6151 0.047 Uiso 1 1 calc R . . .
C18 C 0.4168(6) 0.0355(5) 0.6512(3) 0.0396(15) Uani 1 1 d . . . .
C19 C 0.3966(6) 0.1679(5) 0.6339(3) 0.0325(13) Uani 1 1 d . . . .
H19 H 0.4179 0.2190 0.6647 0.039 Uiso 1 1 calc R . . .
C20 C 0.3036(7) -0.0582(5) 0.4999(3) 0.0406(15) Uani 1 1 d . . . .
C21 C 0.4773(8) -0.0328(6) 0.7165(3) 0.0562(19) Uani 1 1 d . . . .
C22 C 0.632(2) -0.0801(15) 0.7070(7) 0.076(2) Uani 0.6 1 d . P B 1
H22A H 0.6682 -0.1234 0.7495 0.114 Uiso 0.6 1 calc R P B 1
H22B H 0.6461 -0.1407 0.6750 0.114 Uiso 0.6 1 calc R P B 1
H22C H 0.6849 -0.0077 0.6900 0.114 Uiso 0.6 1 calc R P B 1
C23 C 0.3664(17) -0.125(2) 0.7483(9) 0.076(2) Uani 0.6 1 d . P B 1
H23A H 0.2691 -0.0759 0.7505 0.114 Uiso 0.6 1 calc R P B 1
H23B H 0.3679 -0.1925 0.7211 0.114 Uiso 0.6 1 calc R P B 1
H23C H 0.3926 -0.1634 0.7932 0.114 Uiso 0.6 1 calc R P B 1
C24 C 0.4523(14) 0.0620(16) 0.7679(7) 0.076(2) Uani 0.6 1 d . P B 1
H24A H 0.3488 0.0929 0.7738 0.114 Uiso 0.6 1 calc R P B 1
H24B H 0.4876 0.0179 0.8105 0.114 Uiso 0.6 1 calc R P B 1
H24C H 0.5048 0.1350 0.7518 0.114 Uiso 0.6 1 calc R P B 1
C22A C 0.613(3) -0.130(2) 0.6942(11) 0.076(2) Uani 0.4 1 d . P B 2
H22D H 0.6830 -0.0811 0.6664 0.114 Uiso 0.4 1 calc R P B 2
H22E H 0.6590 -0.1779 0.7337 0.114 Uiso 0.4 1 calc R P B 2
H22F H 0.5810 -0.1894 0.6689 0.114 Uiso 0.4 1 calc R P B 2
C23A C 0.414(3) -0.136(4) 0.7517(14) 0.076(2) Uani 0.4 1 d . P B 2
H23D H 0.3819 -0.1843 0.7204 0.114 Uiso 0.4 1 calc R P B 2
H23E H 0.4843 -0.1916 0.7797 0.114 Uiso 0.4 1 calc R P B 2
H23F H 0.3303 -0.1032 0.7796 0.114 Uiso 0.4 1 calc R P B 2
C24A C 0.530(2) 0.049(3) 0.7573(11) 0.076(2) Uani 0.4 1 d . P B 2
H24D H 0.5731 0.1184 0.7283 0.114 Uiso 0.4 1 calc R P B 2
H24E H 0.4499 0.0861 0.7854 0.114 Uiso 0.4 1 calc R P B 2
H24F H 0.6039 -0.0023 0.7854 0.114 Uiso 0.4 1 calc R P B 2
Se5 Se 0.35653(7) 0.55125(8) 0.31910(3) 0.0616(2) Uani 1 1 d . . . .
Se6 Se 0.57587(7) 0.53270(7) 0.25686(3) 0.0502(2) Uani 1 1 d . . . .
N5 N 0.2712(5) 0.4976(6) 0.2566(3) 0.0564(16) Uani 1 1 d . . . .
N6 N 0.4935(5) 0.4779(5) 0.1946(2) 0.0472(14) Uani 1 1 d . . . .
N13 N -0.1868(8) 0.4002(9) 0.0950(4) 0.120(3) Uani 1 1 d . . . .
C25 C 0.3570(6) 0.4670(5) 0.2049(3) 0.0329(13) Uani 1 1 d . . . .
C26 C 0.2908(6) 0.4187(5) 0.1527(3) 0.0326(13) Uani 1 1 d . . . .
C27 C 0.1430(6) 0.4275(5) 0.1518(3) 0.0405(15) Uani 1 1 d . . . .
H27 H 0.0809 0.4618 0.1858 0.049 Uiso 1 1 calc R . . .
C28 C 0.0869(7) 0.3854(6) 0.1005(3) 0.0471(16) Uani 1 1 d . . . .
C29 C 0.1768(7) 0.3313(6) 0.0517(3) 0.0464(16) Uani 1 1 d . . . .
H29 H 0.1354 0.3033 0.0169 0.056 Uiso 1 1 calc R . . .
C30 C 0.3243(7) 0.3178(5) 0.0529(3) 0.0412(15) Uani 1 1 d . . . .
C31 C 0.3782(6) 0.3629(5) 0.1040(3) 0.0350(14) Uani 1 1 d . . . .
H31 H 0.4801 0.3552 0.1057 0.042 Uiso 1 1 calc R . . .
C32 C -0.0661(9) 0.3951(8) 0.0978(4) 0.069(2) Uani 1 1 d . . . .
C33 C 0.4270(7) 0.2549(6) 0.0025(3) 0.0469(16) Uani 1 1 d . . . .
C34 C 0.5233(8) 0.1407(7) 0.0391(3) 0.068(2) Uani 1 1 d . . . .
H34A H 0.5723 0.1699 0.0730 0.103 Uiso 1 1 calc R . . .
H34B H 0.4636 0.0757 0.0605 0.103 Uiso 1 1 calc R . . .
H34C H 0.5955 0.1035 0.0074 0.103 Uiso 1 1 calc R . . .
C35 C 0.5238(8) 0.3500(7) -0.0337(3) 0.070(2) Uani 1 1 d . . . .
H35A H 0.5755 0.3808 -0.0013 0.105 Uiso 1 1 calc R . . .
H35B H 0.5938 0.3077 -0.0645 0.105 Uiso 1 1 calc R . . .
H35C H 0.4646 0.4228 -0.0585 0.105 Uiso 1 1 calc R . . .
C36 C 0.3509(9) 0.2114(7) -0.0498(4) 0.080(3) Uani 1 1 d . . . .
H36A H 0.4228 0.1716 -0.0808 0.121 Uiso 1 1 calc R . . .
H36B H 0.2882 0.1487 -0.0285 0.121 Uiso 1 1 calc R . . .
H36C H 0.2923 0.2854 -0.0740 0.121 Uiso 1 1 calc R . . .

loop_
_atom_site_aniso_label
_atom_site_aniso_U_11
_atom_site_aniso_U_22
_atom_site_aniso_U_33
_atom_site_aniso_U_23
_atom_site_aniso_U_13
_atom_site_aniso_U_12
Se1 0.0386(3) 0.0186(3) 0.0370(3) -0.0056(2) -0.0092(3) -0.0036(2)
Se2 0.0447(4) 0.0261(3) 0.0348(3) -0.0105(3) -0.0059(3) -0.0090(3)
N1 0.040(3) 0.013(2) 0.037(3) -0.005(2) -0.010(2) -0.0072(19)
N2 0.042(3) 0.028(3) 0.035(3) -0.002(2) -0.010(2) -0.006(2)
N11 0.089(5) 0.027(3) 0.083(5) -0.010(3) -0.004(4) -0.010(3)
C1 0.031(3) 0.022(3) 0.028(3) -0.002(2) 0.003(2) -0.005(2)
C2 0.027(3) 0.017(3) 0.038(3) 0.001(3) -0.002(2) -0.001(2)
C3 0.042(4) 0.031(3) 0.042(4) 0.002(3) -0.003(3) -0.010(3)
C4 0.042(4) 0.042(4) 0.039(4) 0.011(3) -0.001(3) -0.007(3)
C5 0.045(4) 0.028(3) 0.058(5) 0.007(3) 0.002(3) -0.011(3)
C6 0.034(3) 0.020(3) 0.052(4) 0.000(3) 0.000(3) -0.003(3)
C7 0.030(3) 0.029(3) 0.044(4) 0.000(3) -0.005(3) -0.006(3)
C8 0.050(4) 0.022(3) 0.057(5) 0.001(3) -0.001(3) -0.006(3)
C9 0.062(5) 0.056(5) 0.052(5) 0.021(4) -0.007(4) -0.019(4)
C10 0.117(6) 0.090(5) 0.042(3) 0.018(4) 0.004(4) -0.017(5)
C11 0.117(6) 0.090(5) 0.042(3) 0.018(4) 0.004(4) -0.017(5)
C12 0.117(6) 0.090(5) 0.042(3) 0.018(4) 0.004(4) -0.017(5)
C10A 0.117(6) 0.090(5) 0.042(3) 0.018(4) 0.004(4) -0.017(5)
C11A 0.117(6) 0.090(5) 0.042(3) 0.018(4) 0.004(4) -0.017(5)
C12A 0.117(6) 0.090(5) 0.042(3) 0.018(4) 0.004(4) -0.017(5)
Se3 0.0444(3) 0.0205(3) 0.0266(3) -0.0057(2) -0.0061(3) -0.0063(2)
Se4 0.0414(3) 0.0269(3) 0.0351(4) -0.0095(3) -0.0067(3) -0.0103(3)
N3 0.044(3) 0.014(2) 0.034(3) -0.006(2) -0.012(2) 0.000(2)
N4 0.037(3) 0.027(3) 0.036(3) -0.013(2) -0.011(2) -0.002(2)
N12 0.074(4) 0.031(3) 0.062(4) -0.012(3) -0.016(3) -0.007(3)
C13 0.031(3) 0.023(3) 0.025(3) -0.005(2) -0.005(2) -0.003(2)
C14 0.029(3) 0.020(3) 0.030(3) 0.002(2) -0.004(2) -0.002(2)
C15 0.043(3) 0.023(3) 0.029(3) -0.007(2) -0.007(3) 0.002(3)
C16 0.040(3) 0.022(3) 0.042(4) -0.011(3) -0.004(3) 0.000(3)
C17 0.044(4) 0.024(3) 0.048(4) 0.000(3) -0.009(3) 0.003(3)
C18 0.047(4) 0.030(3) 0.040(4) 0.003(3) -0.010(3) -0.003(3)
C19 0.039(3) 0.032(3) 0.027(3) -0.004(3) -0.004(3) -0.005(3)
C20 0.050(4) 0.020(3) 0.050(4) -0.003(3) -0.007(3) 0.001(3)
C21 0.077(5) 0.041(4) 0.048(4) 0.012(3) -0.022(4) -0.009(4)
C22 0.078(7) 0.095(6) 0.049(4) 0.012(3) -0.029(4) -0.001(7)
C23 0.078(7) 0.095(6) 0.049(4) 0.012(3) -0.029(4) -0.001(7)
C24 0.078(7) 0.095(6) 0.049(4) 0.012(3) -0.029(4) -0.001(7)
C22A 0.078(7) 0.095(6) 0.049(4) 0.012(3) -0.029(4) -0.001(7)
C23A 0.078(7) 0.095(6) 0.049(4) 0.012(3) -0.029(4) -0.001(7)
C24A 0.078(7) 0.095(6) 0.049(4) 0.012(3) -0.029(4) -0.001(7)
Se5 0.0515(4) 0.0986(6) 0.0435(4) -0.0409(4) -0.0039(3) -0.0055(4)
Se6 0.0471(4) 0.0647(5) 0.0434(4) -0.0162(3) -0.0086(3) -0.0102(3)
N5 0.041(3) 0.090(5) 0.046(3) -0.033(3) -0.004(3) -0.008(3)
N6 0.040(3) 0.071(4) 0.035(3) -0.019(3) -0.004(2) -0.007(3)
N13 0.058(5) 0.185(9) 0.125(7) -0.053(6) -0.015(5) -0.006(5)
C25 0.038(3) 0.033(3) 0.025(3) -0.003(3) -0.004(3) 0.003(3)
C26 0.040(3) 0.025(3) 0.031(3) -0.003(3) -0.005(3) -0.001(3)
C27 0.048(4) 0.039(4) 0.034(4) -0.011(3) 0.000(3) 0.000(3)
C28 0.041(4) 0.052(4) 0.049(4) -0.011(3) -0.008(3) -0.004(3)
C29 0.061(4) 0.044(4) 0.038(4) -0.014(3) -0.007(3) -0.010(3)
C30 0.058(4) 0.030(3) 0.034(4) -0.003(3) -0.002(3) -0.005(3)
C31 0.045(4) 0.025(3) 0.034(3) -0.005(3) 0.002(3) -0.005(3)
C32 0.056(5) 0.084(6) 0.071(6) -0.027(4) -0.016(4) 0.002(4)
C33 0.073(5) 0.032(4) 0.039(4) -0.015(3) 0.003(3) -0.009(3)
C34 0.106(6) 0.051(5) 0.047(5) -0.021(4) -0.002(4) 0.009(4)
C35 0.102(6) 0.054(5) 0.056(5) -0.025(4) 0.031(4) -0.020(4)
C36 0.110(7) 0.084(6) 0.057(5) -0.044(5) -0.004(5) -0.010(5)

loop_
_atom_type_symbol
_atom_type_description
_atom_type_scat_dispersion_real
_atom_type_scat_dispersion_imag
_atom_type_scat_source
C C 0.0033 0.0016 'International Tables Vol C Tables 4.2.6.8 and 6.1.1.4'
H H 0.0000 0.0000 'International Tables Vol C Tables 4.2.6.8 and 6.1.1.4'
N N 0.0061 0.0033 'International Tables Vol C Tables 4.2.6.8 and 6.1.1.4'
Se Se -0.0929 2.2259 'International Tables Vol C Tables 4.2.6.8 and 6.1.1.4'

loop_
_geom_angle_atom_site_label_1
_geom_angle_atom_site_label_2
_geom_angle_atom_site_label_3
_geom_angle
N1 Se1 Se2 90.56(13)
N2 Se2 Se1 91.79(14)
C1 N1 Se1 115.7(3)
C1 N2 Se2 114.2(4)
N1 C1 C2 116.2(4)
N2 C1 N1 127.7(5)
N2 C1 C2 116.0(5)
C3 C2 C1 119.5(5)
C3 C2 C7 119.4(5)
C7 C2 C1 121.1(5)
C2 C3 H3 118.5
C2 C3 C4 123.1(6)
C4 C3 H3 118.5
C3 C4 C9 121.2(6)
C5 C4 C3 116.2(6)
C5 C4 C9 122.6(6)
C4 C5 H5 119.2
C4 C5 C6 121.7(6)
C6 C5 H5 119.2
C5 C6 C7 121.1(6)
C5 C6 C8 119.4(5)
C7 C6 C8 119.5(6)
C2 C7 C6 118.5(5)
C2 C7 H7 120.8
C6 C7 H7 120.8
N11 C8 C6 179.8(7)
C4 C9 C10 111.0(6)
C4 C9 C11 111.8(7)
C4 C9 C12 113.8(6)
C4 C9 C12A 107.6(11)
C10 C9 C12 104.6(8)
C11 C9 C10 110.1(8)
C11 C9 C12 105.2(8)
C10A C9 C4 104.9(11)
C10A C9 C12A 107.5(17)
C11A C9 C4 107.2(12)
C11A C9 C10A 121.5(19)
C11A C9 C12A 107.5(17)
C9 C10 H10A 109.5
C9 C10 H10B 109.5
C9 C10 H10C 109.5
H10A C10 H10B 109.5
H10A C10 H10C 109.5
H10B C10 H10C 109.5
C9 C11 H11A 109.5
C9 C11 H11B 109.5
C9 C11 H11C 109.5
H11A C11 H11B 109.5
H11A C11 H11C 109.5
H11B C11 H11C 109.5
C9 C12 H12A 109.5
C9 C12 H12B 109.5
C9 C12 H12C 109.5
H12A C12 H12B 109.5
H12A C12 H12C 109.5
H12B C12 H12C 109.5
C9 C10A H10D 109.5
C9 C10A H10E 109.5
C9 C10A H10F 109.5
H10D C10A H10E 109.5
H10D C10A H10F 109.5
H10E C10A H10F 109.5
C9 C11A H11D 109.5
C9 C11A H11E 109.5
C9 C11A H11F 109.5
H11D C11A H11E 109.5
H11D C11A H11F 109.5
H11E C11A H11F 109.5
C9 C12A H12D 109.5
C9 C12A H12E 109.5
C9 C12A H12F 109.5
H12D C12A H12E 109.5
H12D C12A H12F 109.5
H12E C12A H12F 109.5
N3 Se3 Se4 90.24(13)
N4 Se4 Se3 91.91(13)
C13 N3 Se3 116.3(3)
C13 N4 Se4 113.7(4)
N3 C13 N4 127.8(5)
N3 C13 C14 116.4(4)
N4 C13 C14 115.8(4)
C15 C14 C13 120.5(5)
C15 C14 C19 119.5(5)
C19 C14 C13 120.0(5)
C14 C15 H15 120.6
C14 C15 C16 118.9(5)
C16 C15 H15 120.6
C15 C16 C20 121.3(5)
C17 C16 C15 120.7(5)
C17 C16 C20 118.0(5)
C16 C17 H17 119.2
C16 C17 C18 121.6(5)
C18 C17 H17 119.2
C17 C18 C19 116.9(5)
C17 C18 C21 120.0(5)
C19 C18 C21 123.1(5)
C14 C19 H19 118.8
C18 C19 C14 122.4(5)
C18 C19 H19 118.8
N12 C20 C16 175.9(7)
C18 C21 C23 105.5(7)
C18 C21 C24 109.0(7)
C18 C21 C22A 104.1(9)
C22 C21 C18 111.0(8)
C22 C21 C23 121.4(11)
C22 C21 C24 110.3(8)
C24 C21 C23 98.6(11)
C23A C21 C18 119.0(11)
C23A C21 C22A 90.1(15)
C23A C21 C24A 115.5(17)
C24A C21 C18 115.9(10)
C24A C21 C22A 107.1(12)
C21 C22 H22A 109.5
C21 C22 H22B 109.5
C21 C22 H22C 109.5
H22A C22 H22B 109.5
H22A C22 H22C 109.5
H22B C22 H22C 109.5
C21 C23 H23A 109.5
C21 C23 H23B 109.5
C21 C23 H23C 109.5
H23A C23 H23B 109.5
H23A C23 H23C 109.5
H23B C23 H23C 109.5
C21 C24 H24A 109.5
C21 C24 H24B 109.5
C21 C24 H24C 109.5
H24A C24 H24B 109.5
H24A C24 H24C 109.5
H24B C24 H24C 109.5
C21 C22A H22D 109.5
C21 C22A H22E 109.5
C21 C22A H22F 109.5
H22D C22A H22E 109.5
H22D C22A H22F 109.5
H22E C22A H22F 109.5
C21 C23A H23D 109.5
C21 C23A H23E 109.5
C21 C23A H23F 109.5
H23D C23A H23E 109.5
H23D C23A H23F 109.5
H23E C23A H23F 109.5
C21 C24A H24D 109.5
C21 C24A H24E 109.5
C21 C24A H24F 109.5
H24D C24A H24E 109.5
H24D C24A H24F 109.5
H24E C24A H24F 109.5
N5 Se5 Se6 90.65(17)
N6 Se6 Se5 90.03(16)
C25 N5 Se5 115.6(4)
C25 N6 Se6 117.3(4)
N5 C25 C26 117.2(5)
N6 C25 N5 126.4(5)
N6 C25 C26 116.4(5)
C27 C26 C25 121.0(5)
C27 C26 C31 119.1(5)
C31 C26 C25 119.8(5)
C26 C27 H27 120.7
C26 C27 C28 118.6(6)
C28 C27 H27 120.7
C27 C28 C29 121.1(6)
C27 C28 C32 119.8(6)
C29 C28 C32 119.0(6)
C28 C29 H29 119.5
C30 C29 C28 121.1(6)
C30 C29 H29 119.5
C29 C30 C31 116.8(6)
C29 C30 C33 123.2(6)
C31 C30 C33 120.0(6)
C26 C31 C30 123.1(6)
C26 C31 H31 118.4
C30 C31 H31 118.4
N13 C32 C28 178.3(9)
C30 C33 C34 108.7(5)
C30 C33 C35 109.6(5)
C35 C33 C34 108.1(6)
C36 C33 C30 113.3(6)
C36 C33 C34 110.0(5)
C36 C33 C35 106.9(6)
C33 C34 H34A 109.5
C33 C34 H34B 109.5
C33 C34 H34C 109.5
H34A C34 H34B 109.5
H34A C34 H34C 109.5
H34B C34 H34C 109.5
C33 C35 H35A 109.5
C33 C35 H35B 109.5
C33 C35 H35C 109.5
H35A C35 H35B 109.5
H35A C35 H35C 109.5
H35B C35 H35C 109.5
C33 C36 H36A 109.5
C33 C36 H36B 109.5
C33 C36 H36C 109.5
H36A C36 H36B 109.5
H36A C36 H36C 109.5
H36B C36 H36C 109.5

loop_
_geom_bond_atom_site_label_1
_geom_bond_atom_site_label_2
_geom_bond_distance
Se1 Se2 2.3096(10)
Se1 N1 1.782(4)
Se2 N2 1.789(4)
N1 C1 1.328(6)
N2 C1 1.326(6)
N11 C8 1.125(7)
C1 C2 1.475(6)
C2 C3 1.376(7)
C2 C7 1.382(7)
C3 H3 0.9500
C3 C4 1.400(7)
C4 C5 1.375(8)
C4 C9 1.514(9)
C5 H5 0.9500
C5 C6 1.381(8)
C6 C7 1.385(7)
C6 C8 1.451(8)
C7 H7 0.9500
C9 C10 1.521(13)
C9 C11 1.518(12)
C9 C12 1.591(13)
C9 C10A 1.44(3)
C9 C11A 1.42(3)
C9 C12A 1.59(3)
C10 H10A 0.9800
C10 H10B 0.9800
C10 H10C 0.9800
C11 H11A 0.9800
C11 H11B 0.9800
C11 H11C 0.9800
C12 H12A 0.9800
C12 H12B 0.9800
C12 H12C 0.9800
C10A H10D 0.9800
C10A H10E 0.9800
C10A H10F 0.9800
C11A H11D 0.9800
C11A H11E 0.9800
C11A H11F 0.9800
C12A H12D 0.9800
C12A H12E 0.9800
C12A H12F 0.9800
Se3 Se4 2.3096(9)
Se3 N3 1.793(4)
Se4 N4 1.805(4)
N3 C13 1.313(6)
N4 C13 1.335(6)
N12 C20 1.133(7)
C13 C14 1.487(6)
C14 C15 1.368(7)
C14 C19 1.391(7)
C15 H15 0.9500
C15 C16 1.398(7)
C16 C17 1.370(7)
C16 C20 1.438(8)
C17 H17 0.9500
C17 C18 1.381(8)
C18 C19 1.386(7)
C18 C21 1.527(8)
C19 H19 0.9500
C21 C22 1.47(2)
C21 C23 1.56(2)
C21 C24 1.553(18)
C21 C22A 1.60(3)
C21 C23A 1.39(4)
C21 C24A 1.47(3)
C22 H22A 0.9800
C22 H22B 0.9800
C22 H22C 0.9800
C23 H23A 0.9800
C23 H23B 0.9800
C23 H23C 0.9800
C24 H24A 0.9800
C24 H24B 0.9800
C24 H24C 0.9800
C22A H22D 0.9800
C22A H22E 0.9800
C22A H22F 0.9800
C23A H23D 0.9800
C23A H23E 0.9800
C23A H23F 0.9800
C24A H24D 0.9800
C24A H24E 0.9800
C24A H24F 0.9800
Se5 Se6 2.3183(12)
Se5 N5 1.779(5)
Se6 N6 1.767(5)
N5 C25 1.323(7)
N6 C25 1.298(7)
N13 C32 1.132(9)
C25 C26 1.481(7)
C26 C27 1.376(7)
C26 C31 1.384(7)
C27 H27 0.9500
C27 C28 1.382(8)
C28 C29 1.388(8)
C28 C32 1.428(9)
C29 H29 0.9500
C29 C30 1.371(8)
C30 C31 1.384(8)
C30 C33 1.514(8)
C31 H31 0.9500
C33 C34 1.533(9)
C33 C35 1.521(9)
C33 C36 1.507(9)
C34 H34A 0.9800
C34 H34B 0.9800
C34 H34C 0.9800
C35 H35A 0.9800
C35 H35B 0.9800
C35 H35C 0.9800
C36 H36A 0.9800
C36 H36B 0.9800
C36 H36C 0.9800

loop_
_geom_torsion_atom_site_label_1
_geom_torsion_atom_site_label_2
_geom_torsion_atom_site_label_3
_geom_torsion_atom_site_label_4
_geom_torsion
Se1 Se2 N2 C1 -0.4(4)
Se1 N1 C1 N2 -2.7(7)
Se1 N1 C1 C2 173.6(3)
Se2 Se1 N1 C1 1.7(4)
Se2 N2 C1 N1 2.0(7)
Se2 N2 C1 C2 -174.3(3)
N1 C1 C2 C3 -143.6(5)
N1 C1 C2 C7 34.6(7)
N2 C1 C2 C3 33.1(7)
N2 C1 C2 C7 -148.6(5)
C1 C2 C3 C4 176.7(5)
C1 C2 C7 C6 -178.4(5)
C2 C3 C4 C5 2.6(8)
C2 C3 C4 C9 -175.0(6)
C3 C2 C7 C6 -0.1(8)
C3 C4 C5 C6 -2.0(9)
C3 C4 C9 C10 120.5(8)
C3 C4 C9 C11 -116.2(8)
C3 C4 C9 C12 2.9(10)
C3 C4 C9 C10A 68.8(16)
C3 C4 C9 C11A -61.6(16)
C3 C4 C9 C12A -177.0(13)
C4 C5 C6 C7 0.4(9)
C4 C5 C6 C8 178.5(6)
C5 C4 C9 C10 -57.0(10)
C5 C4 C9 C11 66.4(10)
C5 C4 C9 C12 -174.6(7)
C5 C4 C9 C10A -108.7(16)
C5 C4 C9 C11A 121.0(16)
C5 C4 C9 C12A 5.6(15)
C5 C6 C7 C2 0.7(8)
C7 C2 C3 C4 -1.6(8)
C8 C6 C7 C2 -177.4(5)
C9 C4 C5 C6 175.6(6)
Se3 Se4 N4 C13 1.1(4)
Se3 N3 C13 N4 1.5(8)
Se3 N3 C13 C14 -175.1(3)
Se4 Se3 N3 C13 -0.4(4)
Se4 N4 C13 N3 -1.9(7)
Se4 N4 C13 C14 174.8(3)
N3 C13 C14 C15 15.5(7)
N3 C13 C14 C19 -163.5(5)
N4 C13 C14 C15 -161.6(5)
N4 C13 C14 C19 19.5(7)
C13 C14 C15 C16 -178.6(5)
C13 C14 C19 C18 179.3(5)
C14 C15 C16 C17 -1.2(8)
C14 C15 C16 C20 -178.9(5)
C15 C14 C19 C18 0.4(8)
C15 C16 C17 C18 1.4(9)
C16 C17 C18 C19 -0.7(9)
C16 C17 C18 C21 -178.5(6)
C17 C18 C19 C14 -0.2(8)
C17 C18 C21 C22 78.5(9)
C17 C18 C21 C23 -54.8(12)
C17 C18 C21 C24 -159.8(8)
C17 C18 C21 C22A 53.1(12)
C17 C18 C21 C23A -45.1(18)
C17 C18 C21 C24A 170.4(11)
C19 C14 C15 C16 0.3(8)
C19 C18 C21 C22 -99.1(9)
C19 C18 C21 C23 127.6(11)
C19 C18 C21 C24 22.6(10)
C19 C18 C21 C22A -124.5(11)
C19 C18 C21 C23A 137.3(17)
C19 C18 C21 C24A -7.2(13)
C20 C16 C17 C18 179.2(6)
C21 C18 C19 C14 177.5(6)
Se5 Se6 N6 C25 -0.9(4)
Se5 N5 C25 N6 -3.3(8)
Se5 N5 C25 C26 178.5(4)
Se6 Se5 N5 C25 1.8(5)
Se6 N6 C25 N5 2.8(8)
Se6 N6 C25 C26 -178.9(4)
N5 C25 C26 C27 11.6(8)
N5 C25 C26 C31 -168.0(5)
N6 C25 C26 C27 -166.9(5)
N6 C25 C26 C31 13.6(8)
C25 C26 C27 C28 177.6(5)
C25 C26 C31 C30 -178.8(5)
C26 C27 C28 C29 2.1(9)
C26 C27 C28 C32 -179.1(6)
C27 C26 C31 C30 1.7(8)
C27 C28 C29 C30 0.1(10)
C28 C29 C30 C31 -1.3(9)
C28 C29 C30 C33 177.6(6)
C29 C30 C31 C26 0.5(8)
C29 C30 C33 C34 -121.5(7)
C29 C30 C33 C35 120.5(7)
C29 C30 C33 C36 1.2(8)
C31 C26 C27 C28 -2.9(8)
C31 C30 C33 C34 57.4(7)
C31 C30 C33 C35 -60.7(7)
C31 C30 C33 C36 -180.0(6)
C32 C28 C29 C30 -178.8(6)
C33 C30 C31 C26 -178.5(5)
